data_4511163
loop_
_publ_author_name
'Imai, Yoshitane'
'Kamon, Kensaku'
'Kinuta, Takafumi'
'Tajima, Nobuo'
'Sato, Tomohiro'
'Kuroda, Reiko'
'Matsubara, Yoshio'

_publ_section_title
;
 Multiple Molecular Recognition Host System using Charge-Transfer Complex
 of 3,3&#x2032;-Disubstituted-1,1&#x2032;-bi-2-naphthol and Methylviologen
;
_journal_issue 9
_journal_name_full 'Crystal Growth &amp; Design'
_journal_page_first 4096
_journal_paper_doi 10.1021/cg9003388
_journal_volume 9
_journal_year 2009
_chemical_formula_sum 'C31 H26.5 Br2 Cl N O4.5'
_chemical_formula_weight 680.30
_chemical_name_systematic
; 
 ? 
;
_space_group_IT_number 2
_symmetry_cell_setting triclinic
_symmetry_space_group_name_Hall '-P 1'
_symmetry_space_group_name_H-M 'P -1'
_atom_sites_solution_hydrogens geom
_atom_sites_solution_primary direct
_atom_sites_solution_secondary difmap
_cell_angle_alpha 106.993(2)
_cell_angle_beta 91.265(2)
_cell_angle_gamma 112.231(2)
_cell_formula_units_Z 2
_cell_length_a 10.2449(10)
_cell_length_b 10.7942(10)
_cell_length_c 14.1490(14)
_cell_measurement_reflns_used 4958
_cell_measurement_temperature 120(2)
_cell_measurement_theta_max 27.87
_cell_measurement_theta_min 1.52
_cell_volume 1369.5(2)
_computing_cell_refinement 'Bruker SAINT'
_computing_data_collection 'Bruker SMART'
_computing_data_reduction 'Bruker SAINT'
_computing_structure_refinement 'SHELXL-97 (Sheldrick, 1997)'
_computing_structure_solution 'SHELXS-97 (Sheldrick, 1997)'
_diffrn_ambient_temperature 120(2)
_diffrn_measured_fraction_theta_full 0.938
_diffrn_measured_fraction_theta_max 0.938
_diffrn_measurement_device_type 'CCD area detector'
_diffrn_measurement_method '\w scans'
_diffrn_radiation_monochromator graphite
_diffrn_radiation_source 'fine-focus sealed tube'
_diffrn_radiation_type MoK\a
_diffrn_radiation_wavelength 0.71073
_diffrn_reflns_av_R_equivalents 0.0301
_diffrn_reflns_av_sigmaI/netI 0.0539
_diffrn_reflns_limit_h_max 13
_diffrn_reflns_limit_h_min -13
_diffrn_reflns_limit_k_max 13
_diffrn_reflns_limit_k_min -14
_diffrn_reflns_limit_l_max 18
_diffrn_reflns_limit_l_min -18
_diffrn_reflns_number 12154
_diffrn_reflns_theta_full 27.87
_diffrn_reflns_theta_max 27.87
_diffrn_reflns_theta_min 1.52
_exptl_absorpt_coefficient_mu 3.099
_exptl_absorpt_correction_T_max 0.7469
_exptl_absorpt_correction_T_min 0.5113
_exptl_absorpt_correction_type empirical
_exptl_absorpt_process_details 'Bruker SADABS'
_exptl_crystal_colour orange
_exptl_crystal_density_diffrn 1.650
_exptl_crystal_density_method 'not measured'
_exptl_crystal_description plate
_exptl_crystal_F_000 685
_exptl_crystal_size_max 0.25
_exptl_crystal_size_mid 0.20
_exptl_crystal_size_min 0.10
_refine_diff_density_max 0.706
_refine_diff_density_min -0.552
_refine_diff_density_rms 0.095
_refine_ls_extinction_method none
_refine_ls_goodness_of_fit_ref 1.019
_refine_ls_hydrogen_treatment constr
_refine_ls_matrix_type full
_refine_ls_number_parameters 376
_refine_ls_number_reflns 6134
_refine_ls_number_restraints 0
_refine_ls_restrained_S_all 1.019
_refine_ls_R_factor_all 0.0561
_refine_ls_R_factor_gt 0.0420
_refine_ls_shift/su_max 0.002
_refine_ls_shift/su_mean 0.000
_refine_ls_structure_factor_coef Fsqd
_refine_ls_weighting_details 'calc w=1/[\s^2^(Fo^2^)+(0.0451P)^2^+0.9354P] where P=(Fo^2^+2Fc^2^)/3'
_refine_ls_weighting_scheme calc
_refine_ls_wR_factor_gt 0.0942
_refine_ls_wR_factor_ref 0.1013
_reflns_number_gt 4958
_reflns_number_total 6134
_reflns_threshold_expression >2sigma(I)
_cod_data_source_file cg9003388_si_001.cif
_cod_data_source_block imaiNN71_3_audit_creation_method_SHELXL-97
_cod_depositor_comments
;
The following automatic conversions were performed:

'_symmetry_cell_setting' value 'Triclinic' changed to 'triclinic'
according to
/usr/data/users/saulius/automatic-downloads/retrospective/ACS/lib/dictionaries/cif_core.dic
dictionary named 'cif_core.dic' version 2.4.2 from 2011-04-26.

Automatic conversion script
Id: cif_fix_values 2281 2013-09-26 08:29:07Z andrius 
;
_cod_original_sg_symbol_H-M P-1
_cod_original_formula_sum 'C31 H26.50 Br2 Cl N O4.50'
_cod_database_code 4511163

loop_
_symmetry_equiv_pos_as_xyz
'x, y, z'
'-x, -y, -z'

loop_
_atom_site_label
_atom_site_type_symbol
_atom_site_fract_x
_atom_site_fract_y
_atom_site_fract_z
_atom_site_U_iso_or_equiv
_atom_site_adp_type
_atom_site_occupancy
_atom_site_symmetry_multiplicity
_atom_site_calc_flag
_atom_site_refinement_flags
_atom_site_disorder_assembly
_atom_site_disorder_group
C1 C 0.9067(3) 0.2795(3) 0.1815(2) 0.0168(6) Uani 1 1 d . . .
C2 C 0.9009(3) 0.1991(3) 0.2434(2) 0.0192(6) Uani 1 1 d . . .
C3 C 1.0270(3) 0.2308(3) 0.3062(2) 0.0196(6) Uani 1 1 d . . .
C4 C 1.1525(3) 0.3410(3) 0.3111(2) 0.0193(6) Uani 1 1 d . . .
H4 H 1.2348 0.3596 0.3543 0.023 Uiso 1 1 calc R . .
C5 C 1.2871(3) 0.5444(3) 0.2554(2) 0.0216(6) Uani 1 1 d . . .
H5 H 1.3696 0.5656 0.2995 0.026 Uiso 1 1 calc R . .
C6 C 1.2936(3) 0.6267(3) 0.1975(2) 0.0243(7) Uani 1 1 d . . .
H6 H 1.3803 0.7038 0.2004 0.029 Uiso 1 1 calc R . .
C7 C 1.1707(3) 0.5969(4) 0.1330(2) 0.0277(7) Uani 1 1 d . . .
H7 H 1.1748 0.6553 0.0933 0.033 Uiso 1 1 calc R . .
C8 C 1.0459(3) 0.4853(3) 0.1270(2) 0.0240(7) Uani 1 1 d . . .
H8 H 0.9645 0.4672 0.0832 0.029 Uiso 1 1 calc R . .
C9 C 1.0357(3) 0.3954(3) 0.1853(2) 0.0184(6) Uani 1 1 d . . .
C10 C 1.1595(3) 0.4275(3) 0.2513(2) 0.0185(6) Uani 1 1 d . . .
O2 O 0.7741(2) 0.0930(2) 0.23875(16) 0.0262(5) Uani 1 1 d . . .
H2 H 0.7796 0.0583 0.2839 0.039 Uiso 1 1 calc R . .
Br3 Br 1.02218(3) 0.11531(3) 0.38596(2) 0.02533(10) Uani 1 1 d . . .
C11 C 0.7781(3) 0.2423(3) 0.1094(2) 0.0169(6) Uani 1 1 d . . .
C12 C 0.6967(3) 0.3199(3) 0.1306(2) 0.0188(6) Uani 1 1 d . . .
C13 C 0.5770(3) 0.2893(3) 0.0617(2) 0.0195(6) Uani 1 1 d . . .
C14 C 0.5421(3) 0.1839(3) -0.0282(2) 0.0196(6) Uani 1 1 d . . .
H14 H 0.4614 0.1641 -0.0734 0.023 Uiso 1 1 calc R . .
C15 C 0.5967(3) -0.0015(3) -0.1492(2) 0.0244(7) Uani 1 1 d . . .
H15 H 0.5186 -0.0201 -0.1964 0.029 Uiso 1 1 calc R . .
C16 C 0.6794(4) -0.0759(4) -0.1733(3) 0.0312(8) Uani 1 1 d . . .
H16 H 0.6603 -0.1443 -0.2377 0.037 Uiso 1 1 calc R . .
C17 C 0.7933(4) -0.0518(4) -0.1031(3) 0.0326(8) Uani 1 1 d . . .
H17 H 0.8491 -0.1059 -0.1199 0.039 Uiso 1 1 calc R . .
C18 C 0.8243(4) 0.0488(3) -0.0110(2) 0.0257(7) Uani 1 1 d . . .
H18 H 0.9010 0.0629 0.0356 0.031 Uiso 1 1 calc R . .
C19 C 0.7445(3) 0.1318(3) 0.0159(2) 0.0181(6) Uani 1 1 d . . .
C20 C 0.6259(3) 0.1041(3) -0.0539(2) 0.0184(6) Uani 1 1 d . . .
O12 O 0.7310(2) 0.4251(2) 0.22124(15) 0.0256(5) Uani 1 1 d . . .
H12 H 0.7139 0.4925 0.2144 0.038 Uiso 1 1 calc R . .
Br13 Br 0.46589(4) 0.39537(4) 0.09911(2) 0.02931(10) Uani 1 1 d . . .
C21 C 0.9635(4) 0.4404(3) 0.5194(2) 0.0280(7) Uani 1 1 d . . .
C22 C 0.8222(4) 0.3441(4) 0.4820(3) 0.0390(9) Uani 1 1 d . . .
H22 H 0.7705 0.3534 0.4299 0.047 Uiso 1 1 calc R . .
C23 C 0.7586(4) 0.2373(4) 0.5199(3) 0.0426(10) Uani 1 1 d . . .
H23 H 0.6628 0.1727 0.4935 0.051 Uiso 1 1 calc R . .
N24 N 0.8279(3) 0.2214(3) 0.5934(2) 0.0355(7) Uani 1 1 d . . .
C25 C 0.9638(4) 0.3102(4) 0.6302(3) 0.0359(9) Uani 1 1 d . . .
H25 H 1.0132 0.2975 0.6818 0.043 Uiso 1 1 calc R . .
C26 C 1.0326(4) 0.4195(4) 0.5942(2) 0.0332(8) Uani 1 1 d . . .
H26 H 1.1290 0.4814 0.6211 0.040 Uiso 1 1 calc R . .
C27 C 0.7545(5) 0.1035(4) 0.6317(3) 0.0491(11) Uani 1 1 d . . .
H27A H 0.6597 0.1000 0.6442 0.074 Uiso 1 1 calc R . .
H27B H 0.8102 0.1179 0.6941 0.074 Uiso 1 1 calc R . .
H27C H 0.7448 0.0141 0.5821 0.074 Uiso 1 1 calc R . .
C31 C 0.4316(3) 0.4438(3) 0.5719(2) 0.0240(7) Uani 1 1 d . . .
C32 C 0.4667(3) 0.3589(3) 0.4901(2) 0.0261(7) Uani 1 1 d . . .
C33 C 0.5342(3) 0.4151(3) 0.4191(2) 0.0253(7) Uani 1 1 d . . .
O31 O 0.3607(5) 0.3912(4) 0.6481(3) 0.0233(9) Uani 0.50 1 d P . .
H31 H 0.3474 0.3059 0.6353 0.035 Uiso 0.50 1 calc PR . .
O32 O 0.4458(5) 0.2287(4) 0.4713(3) 0.0250(10) Uani 0.50 1 d P . .
H32 H 0.4204 0.2037 0.5212 0.037 Uiso 0.50 1 calc PR . .
O33 O 0.5600(5) 0.3237(5) 0.3493(3) 0.0246(10) Uani 0.50 1 d P . .
H33 H 0.5996 0.3612 0.3075 0.037 Uiso 0.50 1 calc PR . .
Cl Cl 0.36498(9) 0.11209(9) 0.63978(7) 0.0340(2) Uani 1 1 d . . .
O41 O 0.2165(8) 0.3099(7) 0.7687(4) 0.0199(16) Uiso 0.400(8) 1 d P A 1
H41 H 0.2528 0.2594 0.7315 0.030 Uiso 0.400(8) 1 calc PR A 1
C42 C 0.2318(12) 0.3041(13) 0.8687(8) 0.050(3) Uiso 0.400(8) 1 d P A 1
H42A H 0.3113 0.2757 0.8777 0.060 Uiso 0.400(8) 1 calc PR A 1
H42B H 0.2566 0.3997 0.9172 0.060 Uiso 0.400(8) 1 calc PR A 1
C43 C 0.1056(14) 0.2074(14) 0.8890(9) 0.058(3) Uiso 0.400(8) 1 d P A 1
H43A H 0.1214 0.2056 0.9570 0.087 Uiso 0.400(8) 1 calc PR A 1
H43B H 0.0807 0.1126 0.8411 0.087 Uiso 0.400(8) 1 calc PR A 1
H43C H 0.0275 0.2373 0.8828 0.087 Uiso 0.400(8) 1 calc PR A 1
O51 O 0.1635(6) 0.2314(7) 0.7624(4) 0.0494(15) Uiso 0.600(8) 1 d P A 2
H51 H 0.2128 0.3157 0.7667 0.074 Uiso 0.600(8) 1 calc PR A 2
C52 C 0.1862(7) 0.2119(7) 0.8522(5) 0.0335(16) Uiso 0.600(8) 1 d P A 2
H52A H 0.2884 0.2337 0.8693 0.040 Uiso 0.600(8) 1 calc PR A 2
H52B H 0.1303 0.1121 0.8470 0.040 Uiso 0.600(8) 1 calc PR A 2
C53 C 0.1411(6) 0.3087(6) 0.9333(4) 0.0221(14) Uiso 0.600(8) 1 d P A 2
H53A H 0.1566 0.2946 0.9973 0.033 Uiso 0.600(8) 1 calc PR A 2
H53B H 0.0399 0.2866 0.9161 0.033 Uiso 0.600(8) 1 calc PR A 2
H53C H 0.1979 0.4075 0.9389 0.033 Uiso 0.600(8) 1 calc PR A 2

loop_
_atom_site_aniso_label
_atom_site_aniso_U_11
_atom_site_aniso_U_22
_atom_site_aniso_U_33
_atom_site_aniso_U_23
_atom_site_aniso_U_13
_atom_site_aniso_U_12
C1 0.0179(15) 0.0190(15) 0.0133(13) 0.0034(12) 0.0027(11) 0.0085(12)
C2 0.0201(16) 0.0194(15) 0.0165(14) 0.0031(12) 0.0030(12) 0.0084(13)
C3 0.0253(16) 0.0219(15) 0.0161(14) 0.0072(12) 0.0036(12) 0.0133(13)
C4 0.0177(15) 0.0252(16) 0.0149(14) 0.0010(12) 0.0005(11) 0.0127(13)
C5 0.0153(15) 0.0269(16) 0.0203(15) 0.0023(13) 0.0001(12) 0.0103(13)
C6 0.0156(15) 0.0264(17) 0.0241(16) 0.0055(14) 0.0024(12) 0.0033(13)
C7 0.0225(17) 0.0340(19) 0.0261(17) 0.0161(15) 0.0015(13) 0.0061(15)
C8 0.0193(16) 0.0318(18) 0.0198(15) 0.0117(14) 0.0008(12) 0.0068(14)
C9 0.0167(15) 0.0202(15) 0.0142(14) 0.0013(12) 0.0012(11) 0.0063(12)
C10 0.0181(15) 0.0222(15) 0.0146(14) 0.0023(12) 0.0028(11) 0.0101(13)
O2 0.0225(12) 0.0292(12) 0.0250(12) 0.0167(10) -0.0010(9) 0.0028(10)
Br3 0.02992(19) 0.02789(18) 0.02284(17) 0.01106(13) 0.00044(13) 0.01464(15)
C11 0.0140(14) 0.0180(14) 0.0157(14) 0.0075(12) -0.0001(11) 0.0017(12)
C12 0.0169(15) 0.0224(15) 0.0132(14) 0.0044(12) 0.0028(11) 0.0047(13)
C13 0.0148(15) 0.0240(16) 0.0217(15) 0.0090(13) 0.0021(12) 0.0089(13)
C14 0.0145(15) 0.0239(16) 0.0173(14) 0.0080(12) -0.0011(11) 0.0039(12)
C15 0.0223(17) 0.0237(16) 0.0192(15) 0.0048(13) -0.0007(12) 0.0027(14)
C16 0.033(2) 0.0278(18) 0.0212(17) -0.0035(14) -0.0002(14) 0.0088(16)
C17 0.034(2) 0.0316(19) 0.0282(18) -0.0005(15) 0.0033(15) 0.0171(16)
C18 0.0249(17) 0.0276(17) 0.0244(16) 0.0060(14) 0.0006(13) 0.0122(14)
C19 0.0155(15) 0.0201(15) 0.0162(14) 0.0075(12) 0.0021(11) 0.0035(12)
C20 0.0160(15) 0.0177(14) 0.0167(14) 0.0075(12) 0.0020(11) 0.0003(12)
O12 0.0274(12) 0.0327(13) 0.0141(10) -0.0011(9) -0.0020(9) 0.0162(11)
Br13 0.02821(19) 0.0344(2) 0.02671(18) 0.00351(14) -0.00417(13) 0.01926(16)
C21 0.0250(18) 0.0273(18) 0.0251(17) -0.0077(14) -0.0014(13) 0.0160(15)
C22 0.0261(19) 0.0291(19) 0.058(3) 0.0023(18) -0.0099(17) 0.0164(16)
C23 0.029(2) 0.0249(19) 0.068(3) 0.0024(19) -0.0041(19) 0.0141(17)
N24 0.0399(18) 0.0284(16) 0.0369(17) 0.0009(13) 0.0048(14) 0.0197(15)
C25 0.036(2) 0.041(2) 0.0218(17) -0.0049(16) 0.0006(15) 0.0178(18)
C26 0.0274(19) 0.039(2) 0.0207(17) -0.0055(15) -0.0024(14) 0.0112(16)
C27 0.052(3) 0.032(2) 0.058(3) 0.005(2) 0.011(2) 0.019(2)
C31 0.0182(16) 0.0265(17) 0.0263(16) 0.0057(14) -0.0038(13) 0.0104(14)
C32 0.0232(17) 0.0238(16) 0.0270(17) 0.0005(14) -0.0074(13) 0.0114(14)
C33 0.0197(16) 0.0259(17) 0.0255(16) -0.0003(14) -0.0065(13) 0.0111(14)
O31 0.025(2) 0.020(2) 0.027(2) 0.0085(19) 0.0036(19) 0.011(2)
O32 0.032(3) 0.021(2) 0.024(2) 0.0101(19) 0.009(2) 0.010(2)
O33 0.026(2) 0.034(3) 0.012(2) 0.0005(18) 0.0017(17) 0.015(2)
Cl 0.0298(5) 0.0324(5) 0.0378(5) 0.0206(4) 0.0008(4) 0.0040(4)

loop_
_atom_type_symbol
_atom_type_description
_atom_type_scat_dispersion_real
_atom_type_scat_dispersion_imag
_atom_type_scat_source
C C 0.0033 0.0016 'International Tables Vol C Tables 4.2.6.8 and 6.1.1.4'
H H 0.0000 0.0000 'International Tables Vol C Tables 4.2.6.8 and 6.1.1.4'
N N 0.0061 0.0033 'International Tables Vol C Tables 4.2.6.8 and 6.1.1.4'
O O 0.0106 0.0060 'International Tables Vol C Tables 4.2.6.8 and 6.1.1.4'
Cl Cl 0.1484 0.1585 'International Tables Vol C Tables 4.2.6.8 and 6.1.1.4'
Br Br -0.2901 2.4595 'International Tables Vol C Tables 4.2.6.8 and 6.1.1.4'

loop_
_geom_angle_atom_site_label_1
_geom_angle_atom_site_label_2
_geom_angle_atom_site_label_3
_geom_angle
_geom_angle_site_symmetry_1
_geom_angle_site_symmetry_3
C2 C1 C9 120.0(3) . .
C2 C1 C11 120.0(3) . .
C9 C1 C11 120.0(2) . .
O2 C2 C1 117.3(3) . .
O2 C2 C3 123.9(3) . .
C1 C2 C3 118.8(3) . .
C4 C3 C2 122.4(3) . .
C4 C3 Br3 118.5(2) . .
C2 C3 Br3 119.0(2) . .
C3 C4 C10 119.6(3) . .
C6 C5 C10 121.2(3) . .
C5 C6 C7 119.6(3) . .
C8 C7 C6 120.8(3) . .
C7 C8 C9 121.2(3) . .
C1 C9 C10 120.0(3) . .
C1 C9 C8 122.4(3) . .
C10 C9 C8 117.6(3) . .
C4 C10 C5 121.4(3) . .
C4 C10 C9 119.1(3) . .
C5 C10 C9 119.6(3) . .
C12 C11 C19 119.7(3) . .
C12 C11 C1 119.9(3) . .
C19 C11 C1 120.3(3) . .
C11 C12 O12 118.5(3) . .
C11 C12 C13 120.8(3) . .
O12 C12 C13 120.7(3) . .
C14 C13 C12 120.7(3) . .
C14 C13 Br13 121.2(2) . .
C12 C13 Br13 118.1(2) . .
C13 C14 C20 120.1(3) . .
C16 C15 C20 120.7(3) . .
C15 C16 C17 120.1(3) . .
C18 C17 C16 120.7(3) . .
C17 C18 C19 121.1(3) . .
C18 C19 C11 122.6(3) . .
C18 C19 C20 118.3(3) . .
C11 C19 C20 119.1(3) . .
C14 C20 C15 121.4(3) . .
C14 C20 C19 119.5(3) . .
C15 C20 C19 119.0(3) . .
C26 C21 C22 116.7(3) . .
C26 C21 C21 121.3(4) . 2_766
C22 C21 C21 122.0(4) . 2_766
C23 C22 C21 120.4(4) . .
N24 C23 C22 121.3(4) . .
C23 N24 C25 120.0(3) . .
C23 N24 C27 119.3(3) . .
C25 N24 C27 120.6(3) . .
N24 C25 C26 120.7(3) . .
C25 C26 C21 120.8(3) . .
C33 C31 C32 119.1(3) 2_666 .
C33 C31 O31 118.2(3) 2_666 .
C32 C31 O31 122.7(3) . .
O32 C32 C33 112.6(3) . .
O32 C32 C31 127.2(4) . .
C33 C32 C31 120.2(3) . .
O33 C33 C32 112.3(3) . .
O33 C33 C31 126.9(4) . 2_666
C32 C33 C31 120.8(3) . 2_666
C43 C42 O41 112.3(10) . .
O51 C52 C53 109.3(5) . .

loop_
_geom_bond_atom_site_label_1
_geom_bond_atom_site_label_2
_geom_bond_distance
_geom_bond_site_symmetry_2
C1 C2 1.389(4) .
C1 C9 1.421(4) .
C1 C11 1.497(4) .
C2 O2 1.353(4) .
C2 C3 1.418(4) .
C3 C4 1.366(4) .
C3 Br3 1.900(3) .
C4 C10 1.416(4) .
C5 C6 1.360(4) .
C5 C10 1.418(4) .
C6 C7 1.411(4) .
C7 C8 1.365(4) .
C8 C9 1.424(4) .
C9 C10 1.423(4) .
C11 C12 1.371(4) .
C11 C19 1.428(4) .
C12 O12 1.373(3) .
C12 C13 1.420(4) .
C13 C14 1.366(4) .
C13 Br13 1.883(3) .
C14 C20 1.415(4) .
C15 C16 1.358(5) .
C15 C20 1.426(4) .
C16 C17 1.409(5) .
C17 C18 1.368(5) .
C18 C19 1.409(4) .
C19 C20 1.428(4) .
C21 C26 1.377(5) .
C21 C22 1.401(5) .
C21 C21 1.491(7) 2_766
C22 C23 1.359(5) .
C23 N24 1.333(5) .
N24 C25 1.340(5) .
N24 C27 1.475(5) .
C25 C26 1.373(5) .
C31 C33 1.392(4) 2_666
C31 C32 1.399(5) .
C31 O31 1.447(5) .
C32 O32 1.282(5) .
C32 C33 1.388(5) .
C33 O33 1.287(5) .
C33 C31 1.392(4) 2_666
O41 C42 1.442(12) .
C42 C43 1.419(17) .
O51 C52 1.376(8) .
C52 C53 1.520(9) .
